data_4111082
loop_
_publ_author_name
'Eric Block'
'Evgeny V. Dikarev'
'Richard S. Glass'
'Jin Jin'
'Bo Li'
'Xiaojie Li'
'Shao-Zhong Zhang'

_publ_section_title
;
 Synthesis, Structure, and Chemistry of New, Mixed Group 14 and 16
 Heterocycles: Nucleophile-Induced Ring Contraction of Mesocyclic
 Dications
;
_journal_name_full 'Journal of the American Chemical Society'
_journal_page_first 14949
_journal_page_last 14961
_journal_paper_doi 10.1021/ja065037j
_journal_volume 128
_journal_year 2006
_chemical_formula_moiety 'S2 (C H2)4 (Si (C H3)2)4'
_chemical_formula_sum 'C12 H32 S2 Si4'
_chemical_formula_weight 352.86
_chemical_name_systematic
; 
 3,3,4,4,8,8,9,9-Octamethyl-1,6-dithia-3,4,8,9-tetrasilacyclodecane   
;
_space_group_IT_number 2
_symmetry_cell_setting triclinic
_symmetry_space_group_name_Hall '-P 1'
_symmetry_space_group_name_H-M 'P -1'
_atom_sites_solution_hydrogens difmap
_atom_sites_solution_primary direct
_atom_sites_solution_secondary difmap
_audit_creation_method SHELXL-97
_cell_angle_alpha 104.2230(10)
_cell_angle_beta 93.6240(10)
_cell_angle_gamma 107.7620(10)
_cell_formula_units_Z 1
_cell_length_a 6.2586(4)
_cell_length_b 7.9795(5)
_cell_length_c 11.3208(7)
_cell_measurement_reflns_used 3856
_cell_measurement_temperature 173(2)
_cell_measurement_theta_max 28.20
_cell_measurement_theta_min 2.79
_cell_volume 516.03(6)
_computing_cell_refinement 'SMART, SAINT'
_computing_data_collection SMART
_computing_data_reduction SAINT
_computing_molecular_graphics 'SHELXP-93 (Sheldrick, 1993)'
_computing_publication_material 'SHELXCIF-93 (Sheldrick, 1993)'
_computing_structure_refinement 'SHELXL-97 (Sheldrick, 1997)'
_computing_structure_solution 'SHELXS-97 (Sheldrick, 1990)'
_diffrn_ambient_temperature 173(2)
_diffrn_measured_fraction_theta_full 0.908
_diffrn_measured_fraction_theta_max 0.908
_diffrn_measurement_device_type 'Bruker SMART APEX CCD'
_diffrn_measurement_method '0.3 deg wide \w exposures'
_diffrn_radiation_monochromator graphite
_diffrn_radiation_source 'fine-focus sealed tube'
_diffrn_radiation_type MoK\a
_diffrn_radiation_wavelength 0.71073
_diffrn_reflns_av_R_equivalents 0.0116
_diffrn_reflns_av_sigmaI/netI 0.0175
_diffrn_reflns_limit_h_max 8
_diffrn_reflns_limit_h_min -7
_diffrn_reflns_limit_k_max 10
_diffrn_reflns_limit_k_min -10
_diffrn_reflns_limit_l_max 14
_diffrn_reflns_limit_l_min -14
_diffrn_reflns_number 4498
_diffrn_reflns_theta_full 28.26
_diffrn_reflns_theta_max 28.26
_diffrn_reflns_theta_min 1.88
_diffrn_standards_decay_% 0
_diffrn_standards_interval_count na
_diffrn_standards_interval_time na
_diffrn_standards_number 'none (area detector data)'
_exptl_absorpt_coefficient_mu 0.477
_exptl_absorpt_correction_T_max 0.9319
_exptl_absorpt_correction_T_min 0.9064
_exptl_absorpt_correction_type 'multi-scan (SADABS)'
_exptl_crystal_colour colorless
_exptl_crystal_density_diffrn 1.135
_exptl_crystal_density_method none
_exptl_crystal_description block
_exptl_crystal_F_000 192
_exptl_crystal_size_max 0.21
_exptl_crystal_size_mid 0.16
_exptl_crystal_size_min 0.15
_refine_diff_density_max 0.254
_refine_diff_density_min -0.312
_refine_diff_density_rms 0.064
_refine_ls_extinction_coef noref
_refine_ls_extinction_method none
_refine_ls_goodness_of_fit_ref 1.068
_refine_ls_hydrogen_treatment refall
_refine_ls_matrix_type full
_refine_ls_number_parameters 146
_refine_ls_number_reflns 2326
_refine_ls_number_restraints 0
_refine_ls_restrained_S_all 1.068
_refine_ls_R_factor_all 0.0235
_refine_ls_R_factor_gt 0.0220
_refine_ls_shift/su_max 0.000
_refine_ls_shift/su_mean 0.000
_refine_ls_structure_factor_coef Fsqd
_refine_ls_weighting_details 'calc w=1/[\s^2^(Fo^2^)+(0.0405P)^2^+0.0565P] where P=(Fo^2^+2Fc^2^)/3'
_refine_ls_weighting_scheme calc
_refine_ls_wR_factor_gt 0.0622
_refine_ls_wR_factor_ref 0.0633
_reflns_number_gt 2178
_reflns_number_total 2326
_reflns_threshold_expression >2sigma(I)
_cod_data_source_file ja065037jsi20060721_015512.cif
_cod_data_source_block C12H32S2Si4_40
_cod_database_code 4111082

loop_
_symmetry_equiv_pos_as_xyz
'x, y, z'
'-x, -y, -z'

loop_
_atom_site_label
_atom_site_type_symbol
_atom_site_fract_x
_atom_site_fract_y
_atom_site_fract_z
_atom_site_U_iso_or_equiv
_atom_site_adp_type
_atom_site_occupancy
_atom_site_symmetry_multiplicity
_atom_site_calc_flag
S1 S 0.52265(4) 0.69316(3) 0.43566(2) 0.02477(9) Uani 1 1 d
Si1 Si 0.34509(5) 0.35911(4) 0.21109(2) 0.02198(9) Uani 1 1 d
Si2 Si 0.37354(5) 0.11842(4) 0.28833(2) 0.02202(9) Uani 1 1 d
C1 C 0.27179(18) 0.53377(15) 0.33280(10) 0.0271(2) Uani 1 1 d
C2 C 0.59391(19) 0.21370(15) 0.43147(10) 0.0263(2) Uani 1 1 d
C3 C 0.6173(2) 0.47294(17) 0.15986(12) 0.0332(2) Uani 1 1 d
C4 C 0.1120(2) 0.26960(17) 0.07640(11) 0.0331(2) Uani 1 1 d
C5 C 0.4685(2) -0.04415(17) 0.17149(11) 0.0334(3) Uani 1 1 d
C6 C 0.0939(2) -0.00941(17) 0.32558(12) 0.0342(3) Uani 1 1 d
H1A H 0.197(2) 0.601(2) 0.2984(13) 0.038(4) Uiso 1 1 d
H1B H 0.175(3) 0.474(2) 0.3798(14) 0.042(4) Uiso 1 1 d
H2A H 0.718(3) 0.313(2) 0.4202(13) 0.038(4) Uiso 1 1 d
H2B H 0.647(2) 0.119(2) 0.4435(13) 0.043(4) Uiso 1 1 d
H3A H 0.647(3) 0.391(2) 0.0981(17) 0.055(5) Uiso 1 1 d
H3B H 0.739(3) 0.515(2) 0.2235(17) 0.063(5) Uiso 1 1 d
H3C H 0.612(3) 0.573(2) 0.1299(15) 0.053(4) Uiso 1 1 d
H4A H 0.096(3) 0.371(2) 0.0446(15) 0.047(4) Uiso 1 1 d
H4B H -0.032(3) 0.208(2) 0.0994(16) 0.058(5) Uiso 1 1 d
H4C H 0.135(3) 0.179(3) 0.0126(17) 0.062(5) Uiso 1 1 d
H5A H 0.362(3) -0.100(3) 0.0995(19) 0.067(5) Uiso 1 1 d
H5B H 0.606(3) 0.017(3) 0.1457(17) 0.060(5) Uiso 1 1 d
H5C H 0.494(3) -0.142(2) 0.2008(16) 0.060(5) Uiso 1 1 d
H6A H 0.106(3) -0.108(2) 0.3623(16) 0.060(5) Uiso 1 1 d
H6B H -0.015(3) -0.063(3) 0.2549(18) 0.063(5) Uiso 1 1 d
H6C H 0.035(3) 0.068(2) 0.3802(17) 0.059(5) Uiso 1 1 d

loop_
_atom_site_aniso_label
_atom_site_aniso_U_11
_atom_site_aniso_U_22
_atom_site_aniso_U_33
_atom_site_aniso_U_23
_atom_site_aniso_U_13
_atom_site_aniso_U_12
S1 0.02791(14) 0.02226(14) 0.02181(14) 0.00423(10) 0.00309(10) 0.00666(10)
Si1 0.02490(15) 0.01973(15) 0.02073(15) 0.00476(11) 0.00148(11) 0.00766(11)
Si2 0.02582(15) 0.01999(15) 0.02042(15) 0.00477(10) 0.00273(11) 0.00868(11)
C1 0.0271(5) 0.0249(5) 0.0270(5) 0.0022(4) -0.0002(4) 0.0102(4)
C2 0.0292(5) 0.0286(5) 0.0218(5) 0.0043(4) 0.0024(4) 0.0129(4)
C3 0.0333(6) 0.0310(6) 0.0356(6) 0.0100(5) 0.0101(5) 0.0098(5)
C4 0.0352(6) 0.0325(6) 0.0274(6) 0.0057(5) -0.0036(5) 0.0091(5)
C5 0.0434(7) 0.0319(6) 0.0271(6) 0.0037(5) 0.0059(5) 0.0189(5)
C6 0.0298(6) 0.0330(6) 0.0380(6) 0.0118(5) 0.0051(5) 0.0064(5)

loop_
_atom_type_symbol
_atom_type_description
_atom_type_scat_dispersion_real
_atom_type_scat_dispersion_imag
_atom_type_scat_source
C C 0.0033 0.0016 'International Tables Vol C Tables 4.2.6.8 and 6.1.1.4'
H H 0.0000 0.0000 'International Tables Vol C Tables 4.2.6.8 and 6.1.1.4'
Si Si 0.0817 0.0704 'International Tables Vol C Tables 4.2.6.8 and 6.1.1.4'
S S 0.1246 0.1234 'International Tables Vol C Tables 4.2.6.8 and 6.1.1.4'

loop_
_geom_angle_atom_site_label_1
_geom_angle_atom_site_label_2
_geom_angle_atom_site_label_3
_geom_angle
_geom_angle_site_symmetry_1
_geom_angle_site_symmetry_3
C1 S1 C2 102.39(5) . 2_666
C1 S1 Si1 35.31(3) . .
C2 S1 Si1 134.97(4) 2_666 .
C1 S1 S1 83.23(4) . 2_666
C2 S1 S1 86.08(4) 2_666 2_666
Si1 S1 S1 76.351(10) . 2_666
C1 S1 Si2 53.11(4) . .
C2 S1 Si2 121.62(4) 2_666 .
Si1 S1 Si2 32.409(7) . .
S1 S1 Si2 44.469(8) 2_666 .
C3 Si1 C4 108.71(6) . .
C3 Si1 C1 109.57(5) . .
C4 Si1 C1 107.40(5) . .
C3 Si1 Si2 110.76(4) . .
C4 Si1 Si2 110.04(4) . .
C1 Si1 Si2 110.28(4) . .
C3 Si1 S1 82.70(4) . .
C4 Si1 S1 137.08(4) . .
C1 Si1 S1 33.49(3) . .
Si2 Si1 S1 103.378(13) . .
C3 Si1 S1 109.83(4) . 2_666
C4 Si1 S1 140.23(4) . 2_666
C1 Si1 S1 68.05(4) . 2_666
Si2 Si1 S1 45.745(9) . 2_666
S1 Si1 S1 58.454(9) . 2_666
C6 Si2 C5 109.01(6) . .
C6 Si2 C2 109.85(6) . .
C5 Si2 C2 107.81(5) . .
C6 Si2 Si1 110.79(4) . .
C5 Si2 Si1 109.90(4) . .
C2 Si2 Si1 109.43(4) . .
C6 Si2 S1 83.88(4) . 2_666
C5 Si2 S1 138.72(4) . 2_666
C2 Si2 S1 33.66(3) . 2_666
Si1 Si2 S1 100.805(12) . 2_666
C6 Si2 S1 110.34(4) . .
C5 Si2 S1 139.06(4) . .
C2 Si2 S1 68.49(3) . .
Si1 Si2 S1 44.213(9) . .
S1 Si2 S1 57.409(8) 2_666 .
S1 C1 Si1 111.20(6) . .
S1 C1 H1A 108.5(9) . .
Si1 C1 H1A 112.4(9) . .
S1 C1 H1B 107.7(9) . .
Si1 C1 H1B 109.3(9) . .
H1A C1 H1B 107.6(12) . .
S1 C2 Si2 110.90(6) 2_666 .
S1 C2 H2A 107.2(9) 2_666 .
Si2 C2 H2A 108.9(8) . .
S1 C2 H2B 111.0(9) 2_666 .
Si2 C2 H2B 108.7(9) . .
H2A C2 H2B 110.2(12) . .
Si1 C3 H3A 109.3(11) . .
Si1 C3 H3B 111.4(11) . .
H3A C3 H3B 107.1(15) . .
Si1 C3 H3C 112.7(10) . .
H3A C3 H3C 107.4(14) . .
H3B C3 H3C 108.7(15) . .
Si1 C4 H4A 110.5(9) . .
Si1 C4 H4B 111.0(10) . .
H4A C4 H4B 108.7(14) . .
Si1 C4 H4C 112.2(11) . .
H4A C4 H4C 109.8(14) . .
H4B C4 H4C 104.5(14) . .
Si2 C5 H5A 111.5(11) . .
Si2 C5 H5B 111.7(11) . .
H5A C5 H5B 105.5(15) . .
Si2 C5 H5C 113.5(10) . .
H5A C5 H5C 107.0(15) . .
H5B C5 H5C 107.2(14) . .
Si2 C6 H6A 111.5(10) . .
Si2 C6 H6B 110.8(11) . .
H6A C6 H6B 108.1(15) . .
Si2 C6 H6C 112.1(11) . .
H6A C6 H6C 108.5(14) . .
H6B C6 H6C 105.5(15) . .

loop_
_geom_bond_atom_site_label_1
_geom_bond_atom_site_label_2
_geom_bond_distance
_geom_bond_site_symmetry_2
_geom_bond_publ_flag
S1 C1 1.8059(11) . y
S1 C2 1.8076(11) 2_666 y
S1 Si1 3.0511(4) . y
S1 S1 3.6648(5) 2_666 y
S1 Si2 4.2566(4) . y
Si1 C3 1.8718(12) . y
Si1 C4 1.8738(12) . y
Si1 C1 1.8915(11) . y
Si1 Si2 2.3450(4) . y
Si1 S1 4.1789(4) 2_666 y
Si2 C6 1.8698(12) . y
Si2 C5 1.8739(12) . y
Si2 C2 1.8916(11) . y
Si2 S1 3.0471(4) 2_666 y
C1 H1A 0.943(15) . n
C1 H1B 0.931(16) . n
C2 S1 1.8076(11) 2_666 n
C2 H2A 0.964(15) . n
C2 H2B 0.950(15) . n
C3 H3A 0.903(18) . n
C3 H3B 0.933(19) . n
C3 H3C 0.946(17) . n
C4 H4A 0.991(17) . n
C4 H4B 0.970(18) . n
C4 H4C 0.940(19) . n
C5 H5A 0.94(2) . n
C5 H5B 0.955(19) . n
C5 H5C 0.972(18) . n
C6 H6A 0.997(18) . n
C6 H6B 0.93(2) . n
C6 H6C 0.938(18) . n

loop_
_geom_torsion_atom_site_label_1
_geom_torsion_atom_site_label_2
_geom_torsion_atom_site_label_3
_geom_torsion_atom_site_label_4
_geom_torsion
_geom_torsion_site_symmetry_1
_geom_torsion_site_symmetry_4
C1 S1 Si1 C3 143.68(8) . .
C2 S1 Si1 C3 171.32(7) 2_666 .
S1 S1 Si1 C3 -118.68(4) 2_666 .
Si2 S1 Si1 C3 -109.69(4) . .
C1 S1 Si1 C4 33.98(9) . .
C2 S1 Si1 C4 61.63(8) 2_666 .
S1 S1 Si1 C4 131.63(6) 2_666 .
Si2 S1 Si1 C4 140.62(6) . .
C2 S1 Si1 C1 27.64(9) 2_666 .
S1 S1 Si1 C1 97.64(7) 2_666 .
Si2 S1 Si1 C1 106.64(7) . .
C1 S1 Si1 Si2 -106.64(7) . .
C2 S1 Si1 Si2 -78.99(5) 2_666 .
S1 S1 Si1 Si2 -8.994(12) 2_666 .
C1 S1 Si1 S1 -97.64(7) . 2_666
C2 S1 Si1 S1 -70.00(5) 2_666 2_666
Si2 S1 Si1 S1 8.994(12) . 2_666
C3 Si1 Si2 C6 -174.63(6) . .
C4 Si1 Si2 C6 -54.41(6) . .
C1 Si1 Si2 C6 63.90(6) . .
S1 Si1 Si2 C6 98.22(5) . .
S1 Si1 Si2 C6 87.50(5) 2_666 .
C3 Si1 Si2 C5 -54.10(6) . .
C4 Si1 Si2 C5 66.12(6) . .
C1 Si1 Si2 C5 -175.57(6) . .
S1 Si1 Si2 C5 -141.26(5) . .
S1 Si1 Si2 C5 -151.98(5) 2_666 .
C3 Si1 Si2 C2 64.11(6) . .
C4 Si1 Si2 C2 -175.67(6) . .
C1 Si1 Si2 C2 -57.36(5) . .
S1 Si1 Si2 C2 -23.05(4) . .
S1 Si1 Si2 C2 -33.77(4) 2_666 .
C3 Si1 Si2 S1 97.88(5) . 2_666
C4 Si1 Si2 S1 -141.90(5) . 2_666
C1 Si1 Si2 S1 -23.59(4) . 2_666
S1 Si1 Si2 S1 10.720(15) . 2_666
C3 Si1 Si2 S1 87.16(5) . .
C4 Si1 Si2 S1 -152.62(5) . .
C1 Si1 Si2 S1 -34.31(4) . .
S1 Si1 Si2 S1 -10.720(15) 2_666 .
C1 S1 Si2 C6 -55.49(7) . .
C2 S1 Si2 C6 26.05(6) 2_666 .
Si1 S1 Si2 C6 -99.31(5) . .
S1 S1 Si2 C6 68.16(5) 2_666 .
C1 S1 Si2 C5 107.72(8) . .
C2 S1 Si2 C5 -170.74(7) 2_666 .
Si1 S1 Si2 C5 63.90(6) . .
S1 S1 Si2 C5 -128.63(6) 2_666 .
C1 S1 Si2 C2 -159.56(6) . .
C2 S1 Si2 C2 -78.02(6) 2_666 .
Si1 S1 Si2 C2 156.62(4) . .
S1 S1 Si2 C2 -35.91(4) 2_666 .
C1 S1 Si2 Si1 43.82(5) . .
C2 S1 Si2 Si1 125.36(4) 2_666 .
S1 S1 Si2 Si1 167.475(17) 2_666 .
C1 S1 Si2 S1 -123.65(5) . 2_666
C2 S1 Si2 S1 -42.11(4) 2_666 2_666
Si1 S1 Si2 S1 -167.475(17) . 2_666
C2 S1 C1 Si1 -160.36(6) 2_666 .
S1 S1 C1 Si1 -75.90(5) 2_666 .
Si2 S1 C1 Si1 -39.94(4) . .
C3 Si1 C1 S1 -38.58(8) . .
C4 Si1 C1 S1 -156.49(6) . .
Si2 Si1 C1 S1 83.60(6) . .
S1 Si1 C1 S1 65.59(5) 2_666 .
C6 Si2 C2 S1 -41.69(8) . 2_666
C5 Si2 C2 S1 -160.36(6) . 2_666
Si1 Si2 C2 S1 80.14(6) . 2_666
S1 Si2 C2 S1 63.08(5) . 2_666
